data_4343874
loop_
_publ_author_name
'Ma Renzhi'
'Liu Zhaoping'
'Takada, K.'
'Fukuda, K.'
'Ebina, Y.'
'Bando, Y.'
'Sasaki, T.'

_publ_section_title
;
 Tetrahedral Co(II) coordination in alpha-type cobalt hydroxide: Rietveld
 refinement and x-ray absorption spectrocopy
;
_journal_name_full 'Inorganic Chemistry'
_journal_page_first 3964
_journal_page_last 3969
_journal_volume 45
_journal_year 2006
_chemical_formula_sum 'Cl0.348 Co1.176 H2.912 O2.456'
_chemical_name_systematic 'Co1.176 (O H)2 Cl0.348 (H2 O)0.456'
_space_group_IT_number 166
_symmetry_space_group_name_Hall '-R 3 2"'
_symmetry_space_group_name_H-M 'R -3 m :H'
_cell_angle_alpha 90
_cell_angle_beta 90
_cell_angle_gamma 120
_cell_formula_units_Z 3
_cell_length_a 3.1439
_cell_length_b 3.1439
_cell_length_c 24.058
_cell_volume 205.934
_citation_journal_id_ASTM INOCAJ
_cod_data_source_file MaRenzhi_INOCAJ_2006_887.cif
_cod_data_source_block H2.912Cl0.348Co1.176O2.456
_cod_original_cell_volume 205.9338
_cod_original_formula_sum 'H2.912 Cl0.348 Co1.176 O2.456'
_cod_database_code 4343874

loop_
_symmetry_equiv_pos_as_xyz
x,y,z
-y,x-y,z
-x+y,-x,z
y,x,-z
-x,-x+y,-z
x-y,-y,-z
-x,-y,-z
y,-x+y,-z
x-y,x,-z
-y,-x,z
x,x-y,z
-x+y,y,z
x+2/3,y+1/3,z+1/3
-y+2/3,x-y+1/3,z+1/3
-x+y+2/3,-x+1/3,z+1/3
y+2/3,x+1/3,-z+1/3
-x+2/3,-x+y+1/3,-z+1/3
x-y+2/3,-y+1/3,-z+1/3
-x+2/3,-y+1/3,-z+1/3
y+2/3,-x+y+1/3,-z+1/3
x-y+2/3,x+1/3,-z+1/3
-y+2/3,-x+1/3,z+1/3
x+2/3,x-y+1/3,z+1/3
-x+y+2/3,y+1/3,z+1/3
x+1/3,y+2/3,z+2/3
-y+1/3,x-y+2/3,z+2/3
-x+y+1/3,-x+2/3,z+2/3
y+1/3,x+2/3,-z+2/3
-x+1/3,-x+y+2/3,-z+2/3
x-y+1/3,-y+2/3,-z+2/3
-x+1/3,-y+2/3,-z+2/3
y+1/3,-x+y+2/3,-z+2/3
x-y+1/3,x+2/3,-z+2/3
-y+1/3,-x+2/3,z+2/3
x+1/3,x-y+2/3,z+2/3
-x+y+1/3,y+2/3,z+2/3

loop_
_atom_site_label
_atom_site_type_symbol
_atom_site_fract_x
_atom_site_fract_y
_atom_site_fract_z
_atom_site_occupancy
_atom_site_U_iso_or_equiv
Co1 Co+2 0 0 0 0.828 0.0
O2 O-2 0.137 -0.137 0.5 0.076 0.0
Co2 Co+2 0 0 0.0699 0.174 0.0
Cl1 Cl-1 0 0 0.168 0.174 0.0
O1 O-2 0.3333 -0.3333 0.0458 1 0.0
